data_4517292
loop_
_publ_author_name
'Zhao, Bin'
'Shang, Rui'
'Wang, Guang-Zu'
'Wang, Shaohong'
'Chen, Hui'
'Fu, Yao'

_publ_section_title
;
 Palladium-Catalyzed Dual Ligand-Enabled Alkylation of Silyl Enol Ether
 and Enamide under Irradiation: Scope, Mechanism, and Theoretical
 Elucidation of Hybrid Alkyl Pd(I)-Radical Species
;
_journal_name_full 'ACS Catalysis'
_journal_page_first 1334
_journal_paper_doi 10.1021/acscatal.9b04699
_journal_year 2020
_chemical_absolute_configuration rmad
_chemical_formula_moiety 'C18 H23 N O'
_chemical_formula_sum 'C18 H23 N O'
_chemical_formula_weight 269.37
_space_group_crystal_system tetragonal
_space_group_IT_number 92
_space_group_name_Hall 'P 4abw 2nw'
_space_group_name_H-M_alt 'P 41 21 2'
_atom_sites_solution_hydrogens mixed
_atom_sites_solution_primary dual
_audit_creation_date 2019-04-04
_audit_creation_method
;
Olex2 1.2
(compiled 2018.05.29 svn.r3510 for OlexSys, GUI svn.r5506)
;
_cell_angle_alpha 90
_cell_angle_beta 90
_cell_angle_gamma 90
_cell_formula_units_Z 8
_cell_length_a 9.27820(10)
_cell_length_b 9.27820(10)
_cell_length_c 39.8985(13)
_cell_measurement_reflns_used 892
_cell_measurement_temperature 296(2)
_cell_measurement_theta_max 80
_cell_measurement_theta_min 4
_cell_volume 3434.66(12)
_computing_molecular_graphics 'Olex2 (Dolomanov et al., 2009)'
_computing_publication_material 'Olex2 (Dolomanov et al., 2009)'
_computing_structure_refinement 'ShelXL (Sheldrick, 2015)'
_computing_structure_solution 'ShelXT (Sheldrick, 2015)'
_diffrn_ambient_temperature 296
_diffrn_measured_fraction_theta_full 1.000
_diffrn_measured_fraction_theta_max 0.997
_diffrn_measurement_device_type 'Bruker D8 Venture'
_diffrn_radiation_type CuK\a
_diffrn_radiation_wavelength 1.54184
_diffrn_reflns_av_R_equivalents 0.0450
_diffrn_reflns_av_unetI/netI 0.0237
_diffrn_reflns_Laue_measured_fraction_full 1.000
_diffrn_reflns_Laue_measured_fraction_max 0.997
_diffrn_reflns_limit_h_max 11
_diffrn_reflns_limit_h_min -11
_diffrn_reflns_limit_k_max 9
_diffrn_reflns_limit_k_min -11
_diffrn_reflns_limit_l_max 49
_diffrn_reflns_limit_l_min -49
_diffrn_reflns_number 22382
_diffrn_reflns_point_group_measured_fraction_full 1.000
_diffrn_reflns_point_group_measured_fraction_max 0.995
_diffrn_reflns_theta_full 67.684
_diffrn_reflns_theta_max 73.718
_diffrn_reflns_theta_min 4.433
_exptl_absorpt_coefficient_mu 0.492
_exptl_absorpt_correction_type none
_exptl_crystal_colour colourless
_exptl_crystal_colour_primary colourless
_exptl_crystal_density_diffrn 1.042
_exptl_crystal_description block
_exptl_crystal_F_000 1168
_refine_diff_density_max 0.239
_refine_diff_density_min -0.218
_refine_diff_density_rms 0.038
_refine_ls_abs_structure_details
;
 Flack x determined using 797 quotients [(I+)-(I-)]/[(I+)+(I-)]
 (Parsons, Flack and Wagner, Acta Cryst. B69 (2013) 249-259).
;
_refine_ls_abs_structure_Flack -0.1(2)
_refine_ls_extinction_method none
_refine_ls_goodness_of_fit_ref 1.062
_refine_ls_hydrogen_treatment mixed
_refine_ls_matrix_type full
_refine_ls_number_parameters 189
_refine_ls_number_reflns 3462
_refine_ls_number_restraints 18
_refine_ls_restrained_S_all 1.150
_refine_ls_R_factor_all 0.0873
_refine_ls_R_factor_gt 0.0735
_refine_ls_shift/su_max 0.013
_refine_ls_shift/su_mean 0.001
_refine_ls_structure_factor_coef Fsqd
_refine_ls_weighting_details 'w=1/[\s^2^(Fo^2^)+(0.1199P)^2^+0.6654P] where P=(Fo^2^+2Fc^2^)/3'
_refine_ls_weighting_scheme calc
_refine_ls_wR_factor_gt 0.2262
_refine_ls_wR_factor_ref 0.2407
_reflns_Friedel_coverage 0.630
_reflns_Friedel_fraction_full 0.999
_reflns_Friedel_fraction_max 0.992
_reflns_number_gt 2607
_reflns_number_total 3462
_reflns_threshold_expression 'I > 2\s(I)'
_cod_data_source_file cs9b04699_si_005.cif
_cod_data_source_block zb-1373-1
_cod_original_cell_volume 3434.66(13)
_cod_database_code 4517292
_shelx_shelxl_version_number 2014/7
_shelx_space_group_comment
;
The symmetry employed for this shelxl refinement is uniquely defined
by the following loop, which should always be used as a source of
symmetry information in preference to the above space-group names.
They are only intended as comments.
;
_olex2_refinement_description
;
1. Fixed Uiso
 At 1.2 times of:
  All C(H) groups, All C(H,H) groups
 At 1.5 times of:
  All C(H,H,H) groups
2. Uiso/Uaniso restraints and constraints
C13 \\sim C14 \\sim C15 \\sim C16: within 2A with sigma of 0.002 and sigma for
terminal atoms of 0.01
3.a Ternary CH refined with riding coordinates:
 C1(H1A)
3.b Secondary CH2 refined with riding coordinates:
 C12(H12A,H12B)
3.c Aromatic/amide H refined with riding coordinates:
 C3(H3), C5(H5), C6(H6), C7(H7), C8(H8), C10(H10), C11(H11)
3.d Idealised Me refined as rotating group:
 C14(H14A,H14B,H14C), C15(H15A,H15B,H15C), C16(H16A,H16B,H16C), C18(H18A,H18B,
 H18C)
;
_olex2_submission_special_instructions 'No special instructions were received'

loop_
_space_group_symop_operation_xyz
'x, y, z'
'-x, -y, z+1/2'
'-y+1/2, x+1/2, z+1/4'
'y+1/2, -x+1/2, z+3/4'
'-x+1/2, y+1/2, -z+1/4'
'x+1/2, -y+1/2, -z+3/4'
'y, x, -z'
'-y, -x, -z+1/2'

loop_
_atom_site_label
_atom_site_type_symbol
_atom_site_fract_x
_atom_site_fract_y
_atom_site_fract_z
_atom_site_U_iso_or_equiv
_atom_site_adp_type
_atom_site_occupancy
_atom_site_site_symmetry_order
_atom_site_calc_flag
_atom_site_refinement_flags_posn
_atom_site_refinement_flags_adp
O1 O 0.6697(3) 0.7643(4) 0.36209(9) 0.1033(11) Uani 1 1 d . .
N1 N 0.4568(3) 0.6666(4) 0.37530(9) 0.0776(8) Uani 1 1 d . .
H1 H 0.368(5) 0.689(5) 0.3798(10) 0.088(12) Uiso 1 1 d . .
C1 C 0.4993(4) 0.5192(4) 0.36813(10) 0.0781(10) Uani 1 1 d . .
H1A H 0.6047 0.5141 0.3694 0.094 Uiso 1 1 calc R .
C2 C 0.4546(5) 0.4738(5) 0.33303(11) 0.0858(11) Uani 1 1 d . .
C3 C 0.3448(5) 0.5350(5) 0.31615(11) 0.0923(12) Uani 1 1 d . .
H3 H 0.2951 0.6108 0.3261 0.111 Uiso 1 1 calc R .
C4 C 0.3023(7) 0.4891(7) 0.28414(13) 0.1135(19) Uani 1 1 d . .
C5 C 0.1881(9) 0.5494(9) 0.26624(15) 0.150(3) Uani 1 1 d . .
H5 H 0.1376 0.6262 0.2755 0.180 Uiso 1 1 calc R .
C6 C 0.1477(13) 0.4982(14) 0.2350(2) 0.208(6) Uani 1 1 d . .
H6 H 0.0698 0.5373 0.2235 0.250 Uiso 1 1 calc R .
C7 C 0.234(2) 0.3785(19) 0.2207(2) 0.260(11) Uani 1 1 d . .
H7 H 0.2123 0.3431 0.1995 0.312 Uiso 1 1 calc R .
C8 C 0.3326(16) 0.3263(15) 0.2369(2) 0.230(9) Uani 1 1 d . .
H8 H 0.3835 0.2499 0.2276 0.276 Uiso 1 1 calc R .
C9 C 0.3745(10) 0.3759(10) 0.26936(15) 0.139(3) Uani 1 1 d . .
C10 C 0.4893(10) 0.3098(8) 0.2860(2) 0.152(3) Uani 1 1 d . .
H10 H 0.5383 0.2340 0.2759 0.182 Uiso 1 1 calc R .
C11 C 0.5311(6) 0.3579(6) 0.31812(16) 0.1188(18) Uani 1 1 d . .
H11 H 0.6074 0.3143 0.3293 0.143 Uiso 1 1 calc R .
C12 C 0.4372(5) 0.4169(5) 0.39486(11) 0.0877(11) Uani 1 1 d . .
H12A H 0.3390 0.4468 0.3994 0.105 Uiso 1 1 calc R .
H12B H 0.4324 0.3212 0.3851 0.105 Uiso 1 1 calc R .
C13 C 0.5152(6) 0.4046(6) 0.42824(14) 0.1086(15) Uani 1 1 d . U
C14 C 0.6646(8) 0.3449(10) 0.4219(2) 0.177(3) Uani 1 1 d . U
H14A H 0.6652 0.2932 0.4010 0.265 Uiso 1 1 calc GR .
H14B H 0.6907 0.2808 0.4398 0.265 Uiso 1 1 calc GR .
H14C H 0.7325 0.4227 0.4208 0.265 Uiso 1 1 calc GR .
C15 C 0.4387(8) 0.2954(8) 0.44973(16) 0.149(2) Uani 1 1 d . U
H15A H 0.3488 0.3347 0.4573 0.223 Uiso 1 1 calc GR .
H15B H 0.4978 0.2719 0.4687 0.223 Uiso 1 1 calc GR .
H15C H 0.4208 0.2098 0.4369 0.223 Uiso 1 1 calc GR .
C16 C 0.5317(12) 0.5464(9) 0.44571(17) 0.181(3) Uani 1 1 d . U
H16A H 0.5898 0.6095 0.4323 0.272 Uiso 1 1 calc GR .
H16B H 0.5773 0.5317 0.4670 0.272 Uiso 1 1 calc GR .
H16C H 0.4384 0.5889 0.4490 0.272 Uiso 1 1 calc GR .
C17 C 0.5448(4) 0.7788(4) 0.37148(10) 0.0810(10) Uani 1 1 d . .
C18 C 0.4837(6) 0.9225(5) 0.37965(16) 0.1170(18) Uani 1 1 d . .
H18A H 0.4860 0.9826 0.3601 0.176 Uiso 1 1 calc GR .
H18B H 0.5396 0.9664 0.3971 0.176 Uiso 1 1 calc GR .
H18C H 0.3858 0.9115 0.3870 0.176 Uiso 1 1 calc GR .

loop_
_atom_site_aniso_label
_atom_site_aniso_U_11
_atom_site_aniso_U_22
_atom_site_aniso_U_33
_atom_site_aniso_U_23
_atom_site_aniso_U_13
_atom_site_aniso_U_12
O1 0.0511(14) 0.107(2) 0.152(3) -0.0102(19) 0.0012(15) -0.0178(13)
N1 0.0409(13) 0.083(2) 0.109(2) -0.0063(17) -0.0033(15) -0.0027(13)
C1 0.0485(16) 0.079(2) 0.107(3) -0.006(2) 0.0016(16) -0.0046(14)
C2 0.072(2) 0.084(3) 0.101(3) -0.006(2) 0.019(2) -0.0157(19)
C3 0.087(3) 0.100(3) 0.089(2) 0.005(2) 0.005(2) -0.028(2)
C4 0.133(4) 0.115(4) 0.092(3) 0.007(3) 0.007(3) -0.057(4)
C5 0.175(6) 0.163(6) 0.111(4) 0.034(4) -0.036(4) -0.081(5)
C6 0.237(11) 0.267(12) 0.122(5) 0.069(6) -0.067(6) -0.152(10)
C7 0.41(2) 0.279(16) 0.089(5) -0.026(8) 0.029(8) -0.236(17)
C8 0.349(19) 0.243(13) 0.097(5) -0.044(7) 0.065(7) -0.198(14)
C9 0.172(7) 0.142(6) 0.104(4) -0.010(4) 0.040(4) -0.084(5)
C10 0.168(7) 0.128(5) 0.159(6) -0.056(5) 0.080(6) -0.044(5)
C11 0.110(4) 0.105(4) 0.142(4) -0.027(3) 0.041(3) -0.019(3)
C12 0.070(2) 0.085(3) 0.108(3) 0.005(2) -0.005(2) -0.0104(18)
C13 0.099(3) 0.103(3) 0.124(3) 0.020(3) -0.026(3) 0.007(3)
C14 0.113(4) 0.195(7) 0.222(6) 0.067(6) -0.036(5) 0.030(4)
C15 0.153(5) 0.158(5) 0.135(4) 0.045(4) -0.016(4) -0.023(5)
C16 0.269(9) 0.141(5) 0.133(5) -0.005(4) -0.062(5) -0.012(6)
C17 0.0582(19) 0.085(3) 0.100(3) -0.004(2) -0.0217(19) -0.0078(18)
C18 0.083(3) 0.090(3) 0.179(5) -0.014(3) -0.017(3) 0.000(2)

loop_
_atom_type_symbol
_atom_type_description
_atom_type_scat_dispersion_real
_atom_type_scat_dispersion_imag
_atom_type_scat_source
C C 0.0181 0.0091 'International Tables Vol C Tables 4.2.6.8 and 6.1.1.4'
H H 0.0000 0.0000 'International Tables Vol C Tables 4.2.6.8 and 6.1.1.4'
N N 0.0311 0.0180 'International Tables Vol C Tables 4.2.6.8 and 6.1.1.4'
O O 0.0492 0.0322 'International Tables Vol C Tables 4.2.6.8 and 6.1.1.4'

loop_
_geom_angle_atom_site_label_1
_geom_angle_atom_site_label_2
_geom_angle_atom_site_label_3
_geom_angle
C17 N1 C1 123.1(3)
N1 C1 C2 111.6(3)
N1 C1 C12 110.1(3)
C2 C1 C12 111.4(3)
C3 C2 C1 123.3(4)
C3 C2 C11 119.2(5)
C11 C2 C1 117.4(5)
C2 C3 C4 122.6(5)
C5 C4 C3 123.9(7)
C9 C4 C3 119.0(6)
C9 C4 C5 117.1(7)
C6 C5 C4 121.9(11)
C5 C6 C7 117.2(12)
C8 C7 C6 119.9(10)
C7 C8 C9 123.8(17)
C4 C9 C8 120.1(11)
C4 C9 C10 120.1(6)
C10 C9 C8 119.8(11)
C9 C10 C11 120.2(6)
C10 C11 C2 118.9(6)
C13 C12 C1 118.4(4)
C14 C13 C12 108.5(5)
C15 C13 C12 109.0(5)
C15 C13 C14 106.3(5)
C16 C13 C12 113.0(5)
C16 C13 C14 107.8(7)
C16 C13 C15 112.0(6)
O1 C17 N1 122.0(4)
O1 C17 C18 121.8(4)
N1 C17 C18 116.2(4)

loop_
_geom_bond_atom_site_label_1
_geom_bond_atom_site_label_2
_geom_bond_distance
O1 C17 1.225(5)
N1 C1 1.451(5)
N1 C17 1.332(5)
C1 C2 1.520(6)
C1 C12 1.540(6)
C2 C3 1.347(6)
C2 C11 1.419(7)
C3 C4 1.403(7)
C4 C5 1.395(10)
C4 C9 1.378(10)
C5 C6 1.386(11)
C6 C7 1.48(2)
C7 C8 1.22(3)
C8 C9 1.427(11)
C9 C10 1.397(12)
C10 C11 1.411(10)
C12 C13 1.520(6)
C13 C14 1.514(9)
C13 C15 1.505(8)
C13 C16 1.496(9)
C17 C18 1.486(6)
